data_1529418
loop_
_publ_author_name
'I.N. Flerov'
'V.D. Fokina'
'M.V. Gorev'
'E.V. Bogdanov'
'M.S. Molokeev'
'A.F. Bovina'
'A.G. Kocharova'

_publ_contact_author_address
;
Kirensky Institute of Physics of SB RAS 
Akademgorodok 50-38
660036 Krasnoyarsk
Russia 
;
_publ_contact_author_email msmolokeev@gmail.com
_publ_contact_author_fax +(3912)43-89-23
_publ_contact_author_name 'Molokeev Maxim'
_publ_contact_author_phone +7-950-437-17-72
_publ_section_title
;
 Effect of deuteration on the thermal properties and structural parameters
 of the (NH4)2WO2F4 oxyfluoride
;
_journal_issue 6
_journal_name_full 'Physics of the Solid State'
_journal_page_first 1149
_journal_page_last 1156
_journal_paper_doi 10.1134/S1063783407060212
_journal_volume 49
_journal_year 2007
_chemical_formula_sum 'D12 F4 N2 O2 W'
_chemical_formula_weight 319.86
_chemical_name_systematic ' ?'
_space_group_IT_number 63
_symmetry_cell_setting orthorhombic
_symmetry_space_group_name_Hall '-C 2c 2'
_symmetry_space_group_name_H-M 'C m c m'
_cell_angle_alpha 90.00000
_cell_angle_beta 90.00000
_cell_angle_gamma 90.00000
_cell_formula_units_Z 4
_cell_length_a 5.94230(6)
_cell_length_b 14.42109(12)
_cell_length_c 7.14028(7)
_cell_volume 611.882(10)
_computing_structure_refinement FULLPROF
_diffrn_radiation_type X-ray
_pd_instr_location ' ?'
_pd_meas_2theta_range_inc 0.020000
_pd_meas_2theta_range_max 110.00000
_pd_meas_2theta_range_min 11.00000
_pd_meas_number_of_points 4951
_pd_proc_2theta_range_inc 0.020000
_pd_proc_2theta_range_max 110.0351
_pd_proc_2theta_range_min 11.0351
_pd_proc_ls_pref_orient_corr ' ?'
_pd_proc_ls_prof_R_factor 8.0858
_pd_proc_ls_prof_wR_expected 4.8702
_pd_proc_ls_prof_wR_factor 10.8711
_pd_proc_wavelength 1.540560
_pd_spec_mounting ' ?'
_refine_ls_number_parameters 31
_refine_ls_number_reflns 515
_refine_ls_number_restraints 0
_refine_ls_R_I_factor 7.7246
_cod_data_source_file nd42wo2f4.cif
_cod_data_source_block global
_cod_depositor_comments
;
The following automatic conversions were performed:

'_symmetry_cell_setting' value 'Orthorhombic' changed to
'orthorhombic' according to the built-in table from CIF Core
dictionary named 'cif_core.dic' version 2.4.1 from 2010-06-29.

Automatic conversion script
Id: cif_fix_values 3392 2015-05-12 13:50:21Z andrius 
;
_cod_original_sg_symbol_H-M 'C M C M'
_cod_database_code 1529418
_pd_proc_ls_prof_cr_factor 14.5543
_pd_proc_ls_prof_cwr_factor 16.5424
_pd_proc_ls_prof_cwr_expected 7.4110
_pd_proc_ls_prof_chi2 4.9825
_pd_proc_ls_prof_echi2 4.9913

loop_
_symmetry_equiv_pos_as_xyz
x,y,z
x,-y,-z
-x,y,-z+1/2
-x,-y,z+1/2
-x,-y,-z
-x,y,z
x,-y,z+1/2
x,y,-z+1/2
x+1/2,y+1/2,z
x+1/2,-y+1/2,-z
-x+1/2,y+1/2,-z+1/2
-x+1/2,-y+1/2,z+1/2
-x+1/2,-y+1/2,-z
-x+1/2,y+1/2,z
x+1/2,-y+1/2,z+1/2
x+1/2,y+1/2,-z+1/2

loop_
_atom_site_label
_atom_site_fract_x
_atom_site_fract_y
_atom_site_fract_z
_atom_site_U_iso_or_equiv
_atom_site_occupancy
_atom_site_adp_type
_atom_site_type_symbol
W1 0.50000 0.109081(2) 0.25000 0.0282(12) 1.00000 Uani W
F1 0.2621(8) 0.1179(3) 0.4310(7) 0.0126(19) 0.75000 Uiso F
O3 0.2621(8) 0.1179(3) 0.4310(7) 0.0126(19) 0.25000 Uiso O
O1 0.50000 -0.0207(8) 0.25000 0.031(5) 1.00000 Uiso O
F2 0.50000 0.2447(8) 0.25000 0.048(5) 1.00000 Uiso F
N1 0.50000 0.4379(9) 0.25000 0.015(3) 1.00000 Uiso N
N2 0.50000 0.2212(10) 0.75000 0.015(3) 1.00000 Uiso N

loop_
_atom_site_aniso_label
_atom_site_aniso_U_11
_atom_site_aniso_U_22
_atom_site_aniso_U_33
_atom_site_aniso_U_12
_atom_site_aniso_U_13
_atom_site_aniso_U_23
_atom_site_aniso_type_symbol
W1 0.0356(12) 0.0187(11) 0.0302(12) 0.00000 0.00000 0.00000 W

loop_
_atom_type_symbol
_atom_type_scat_Cromer_Mann_a1
_atom_type_scat_Cromer_Mann_b1
_atom_type_scat_Cromer_Mann_a2
_atom_type_scat_Cromer_Mann_b2
_atom_type_scat_Cromer_Mann_a3
_atom_type_scat_Cromer_Mann_b3
_atom_type_scat_Cromer_Mann_a4
_atom_type_scat_Cromer_Mann_b4
_atom_type_scat_Cromer_Mann_c
_atom_type_scat_dispersion_real
_atom_type_scat_dispersion_imag
_atom_type_scat_source
w 29.08180 1.72029 15.43000 9.22590 14.43270 0.32170 5.11982 57.05600 9.88750 -6.04800 5.57700 International_Tables_for_Crystallography_Vol.C(1991)_Tables_6.1.1.4_and_6.1.1.5
f 3.53920 10.28250 2.64120 4.29440 1.51700 0.26150 1.02430 26.14760 0.27760 0.06900 0.05300 International_Tables_for_Crystallography_Vol.C(1991)_Tables_6.1.1.4_and_6.1.1.5
o 3.04850 13.27710 2.28680 5.70110 1.54630 0.32390 0.86700 32.90890 0.25080 0.04700 0.03200 International_Tables_for_Crystallography_Vol.C(1991)_Tables_6.1.1.4_and_6.1.1.5
n 12.21260 0.00570 3.13220 9.89330 2.01250 28.99750 1.16630 0.58260 -11.52900 0.02900 0.01800 International_Tables_for_Crystallography_Vol.C(1991)_Tables_6.1.1.4_and_6.1.1.5
